data_7004778
loop_
_publ_author_name
'Jiang, Huiling'
'Stepowska, Elzbieta'
'Song, Datong'

_publ_section_title
;
 Aerobic oxidation of C(sp3)--H bonds of 4,5-diazafluorene promoted by
 coordination
;
_journal_issue 43
_journal_name_full 'Dalton Transactions'
_journal_page_first 5879
_journal_page_last 5881
_journal_paper_doi 10.1039/b812561a
_journal_year 2008
_chemical_formula_sum 'C49 H42 Cl6 N2 P2 Ru'
_chemical_formula_weight 1034.56
_chemical_name_systematic
;
?
;
_space_group_IT_number 14
_symmetry_cell_setting monoclinic
_symmetry_space_group_name_Hall '-P 2yn'
_symmetry_space_group_name_H-M 'P 1 21/n 1'
_atom_sites_solution_hydrogens geom
_atom_sites_solution_primary direct
_atom_sites_solution_secondary difmap
_audit_creation_method SHELXL-97
_cell_angle_alpha 90.00
_cell_angle_beta 91.285(3)
_cell_angle_gamma 90.00
_cell_formula_units_Z 4
_cell_length_a 10.4092(3)
_cell_length_b 25.9838(13)
_cell_length_c 16.4249(7)
_cell_measurement_reflns_used 26688
_cell_measurement_temperature 120(2)
_cell_measurement_theta_max 26.00
_cell_measurement_theta_min 2.93
_cell_volume 4441.3(3)
_computing_structure_refinement 'SHELXL-97 (Sheldrick, 1997)'
_computing_structure_solution 'SHELXS-97 (Sheldrick, 1990)'
_diffrn_ambient_temperature 120(2)
_diffrn_measured_fraction_theta_full 0.992
_diffrn_measured_fraction_theta_max 0.992
_diffrn_radiation_monochromator graphite
_diffrn_radiation_source 'fine-focus sealed tube'
_diffrn_radiation_type MoK\a
_diffrn_radiation_wavelength 0.71073
_diffrn_reflns_av_R_equivalents 0.1056
_diffrn_reflns_av_sigmaI/netI 0.1153
_diffrn_reflns_limit_h_max 12
_diffrn_reflns_limit_h_min -12
_diffrn_reflns_limit_k_max 32
_diffrn_reflns_limit_k_min -32
_diffrn_reflns_limit_l_max 20
_diffrn_reflns_limit_l_min -15
_diffrn_reflns_number 26688
_diffrn_reflns_theta_full 26.00
_diffrn_reflns_theta_max 26.00
_diffrn_reflns_theta_min 2.93
_exptl_absorpt_coefficient_mu 0.825
_exptl_absorpt_correction_T_max 0.994
_exptl_absorpt_correction_T_min 0.735
_exptl_absorpt_correction_type multi-scan
_exptl_absorpt_process_details
;
multi-scan from symmetry-related measurements
Sortav (Blessing 1995)
;
_exptl_crystal_colour orange
_exptl_crystal_density_diffrn 1.547
_exptl_crystal_density_method 'not measured'
_exptl_crystal_description needle
_exptl_crystal_F_000 2104
_exptl_crystal_size_max 0.45
_exptl_crystal_size_mid 0.03
_exptl_crystal_size_min 0.02
_refine_diff_density_max 1.603
_refine_diff_density_min -1.147
_refine_diff_density_rms 0.126
_refine_ls_extinction_method none
_refine_ls_goodness_of_fit_ref 1.030
_refine_ls_hydrogen_treatment constr
_refine_ls_matrix_type full
_refine_ls_number_parameters 541
_refine_ls_number_reflns 8656
_refine_ls_number_restraints 0
_refine_ls_restrained_S_all 1.030
_refine_ls_R_factor_all 0.1184
_refine_ls_R_factor_gt 0.0605
_refine_ls_shift/su_max 0.002
_refine_ls_shift/su_mean 0.000
_refine_ls_structure_factor_coef Fsqd
_refine_ls_weighting_details 'calc w=1/[\s^2^(Fo^2^)+(0.0562P)^2^+12.5210P] where P=(Fo^2^+2Fc^2^)/3'
_refine_ls_weighting_scheme calc
_refine_ls_wR_factor_gt 0.1304
_refine_ls_wR_factor_ref 0.1577
_reflns_number_gt 5442
_reflns_number_total 8656
_reflns_threshold_expression >2sigma(I)
_cod_data_source_file b812561a.txt
_cod_data_source_block 1
_cod_original_sg_symbol_H-M P2(1)/n
_cod_database_code 7004778

loop_
_symmetry_equiv_pos_as_xyz
'x, y, z'
'-x+1/2, y+1/2, -z+1/2'
'-x, -y, -z'
'x-1/2, -y-1/2, z-1/2'

loop_
_atom_site_label
_atom_site_type_symbol
_atom_site_fract_x
_atom_site_fract_y
_atom_site_fract_z
_atom_site_U_iso_or_equiv
_atom_site_adp_type
_atom_site_occupancy
_atom_site_symmetry_multiplicity
_atom_site_calc_flag
_atom_site_refinement_flags
_atom_site_disorder_assembly
_atom_site_disorder_group
Ru1 Ru 1.20558(4) 0.622213(18) 1.40277(3) 0.01705(14) Uani 1 1 d . . .
Cl1 Cl 0.98173(12) 0.61511(5) 1.36470(9) 0.0228(3) Uani 1 1 d . . .
Cl2 Cl 1.25182(13) 0.53707(5) 1.34394(9) 0.0216(3) Uani 1 1 d . . .
Cl3 Cl 1.3545(3) 0.44293(12) 0.95458(17) 0.0906(9) Uani 1 1 d . . .
Cl4 Cl 1.2986(2) 0.52316(10) 0.83839(14) 0.0719(7) Uani 1 1 d . . .
Cl5 Cl 0.8672(3) 0.58395(11) 0.88568(15) 0.0821(8) Uani 1 1 d . . .
Cl6 Cl 0.6359(3) 0.58015(12) 0.78947(19) 0.1051(11) Uani 1 1 d . . .
P1 P 1.26032(13) 0.65184(6) 1.27235(9) 0.0190(3) Uani 1 1 d . . .
P2 P 1.17084(13) 0.69620(6) 1.48040(9) 0.0186(3) Uani 1 1 d . . .
N1 N 1.3978(4) 0.61442(17) 1.4557(3) 0.0180(10) Uani 1 1 d . . .
N2 N 1.1604(4) 0.57552(17) 1.5056(3) 0.0193(11) Uani 1 1 d . . .
C1 C 1.5180(5) 0.6317(2) 1.4449(4) 0.0197(13) Uani 1 1 d . . .
H1A H 1.5306 0.6590 1.4073 0.024 Uiso 1 1 calc R . .
C2 C 1.6247(5) 0.6116(2) 1.4861(4) 0.0229(14) Uani 1 1 d . . .
H2A H 1.7075 0.6247 1.4744 0.027 Uiso 1 1 calc R . .
C3 C 1.6137(5) 0.5728(2) 1.5444(4) 0.0227(14) Uani 1 1 d . . .
H3A H 1.6867 0.5588 1.5723 0.027 Uiso 1 1 calc R . .
C4 C 1.4897(5) 0.5557(2) 1.5592(4) 0.0223(13) Uani 1 1 d . . .
C5 C 1.4319(5) 0.5176(2) 1.6190(4) 0.0231(14) Uani 1 1 d . . .
H5A H 1.4533 0.5272 1.6760 0.028 Uiso 1 1 calc R . .
H5B H 1.4625 0.4822 1.6089 0.028 Uiso 1 1 calc R . .
C6 C 1.2872(5) 0.5225(2) 1.6009(4) 0.0225(13) Uani 1 1 d . . .
C7 C 1.1767(5) 0.5025(2) 1.6349(4) 0.0250(14) Uani 1 1 d . . .
H7A H 1.1806 0.4781 1.6779 0.030 Uiso 1 1 calc R . .
C8 C 1.0588(5) 0.5205(2) 1.6024(4) 0.0233(14) Uani 1 1 d . . .
H8A H 0.9810 0.5077 1.6237 0.028 Uiso 1 1 calc R . .
C9 C 1.0530(5) 0.5564(2) 1.5401(4) 0.0215(13) Uani 1 1 d . . .
H9A H 0.9713 0.5680 1.5209 0.026 Uiso 1 1 calc R . .
C10 C 1.2698(5) 0.5572(2) 1.5383(3) 0.0193(13) Uani 1 1 d . . .
C11 C 1.3912(5) 0.5775(2) 1.5131(4) 0.0185(13) Uani 1 1 d . . .
C12 C 1.2164(6) 0.6094(2) 1.1847(4) 0.0249(14) Uani 1 1 d . . .
C13 C 1.2954(6) 0.6036(2) 1.1183(4) 0.0281(15) Uani 1 1 d . . .
H13A H 1.3777 0.6194 1.1193 0.034 Uiso 1 1 calc R . .
C14 C 1.2568(6) 0.5752(2) 1.0502(4) 0.0315(16) Uani 1 1 d . . .
H14A H 1.3134 0.5712 1.0060 0.038 Uiso 1 1 calc R . .
C15 C 1.1374(6) 0.5529(2) 1.0467(4) 0.0329(16) Uani 1 1 d . . .
H15A H 1.1105 0.5337 1.0001 0.039 Uiso 1 1 calc R . .
C16 C 1.0563(6) 0.5587(3) 1.1120(4) 0.0329(16) Uani 1 1 d . . .
H16A H 0.9733 0.5434 1.1102 0.039 Uiso 1 1 calc R . .
C17 C 1.0961(6) 0.5866(2) 1.1798(4) 0.0265(14) Uani 1 1 d . . .
H17A H 1.0396 0.5902 1.2241 0.032 Uiso 1 1 calc R . .
C18 C 1.1934(5) 0.7119(2) 1.2293(4) 0.0209(13) Uani 1 1 d . . .
C19 C 1.0880(6) 0.7335(2) 1.2666(4) 0.0258(14) Uani 1 1 d . . .
H19A H 1.0525 0.7172 1.3127 0.031 Uiso 1 1 calc R . .
C20 C 1.0338(6) 0.7789(3) 1.2366(4) 0.0307(15) Uani 1 1 d . . .
H20A H 0.9618 0.7935 1.2625 0.037 Uiso 1 1 calc R . .
C21 C 1.0839(6) 0.8027(2) 1.1697(4) 0.0306(15) Uani 1 1 d . . .
H21A H 1.0496 0.8346 1.1512 0.037 Uiso 1 1 calc R . .
C22 C 1.1847(5) 0.7800(2) 1.1294(4) 0.0281(15) Uani 1 1 d . . .
H22A H 1.2166 0.7955 1.0815 0.034 Uiso 1 1 calc R . .
C23 C 1.2395(5) 0.7346(2) 1.1587(4) 0.0233(14) Uani 1 1 d . . .
H23A H 1.3083 0.7190 1.1307 0.028 Uiso 1 1 calc R . .
C24 C 1.4342(5) 0.6585(2) 1.2578(3) 0.0180(13) Uani 1 1 d . . .
C25 C 1.5094(6) 0.6135(2) 1.2606(4) 0.0268(14) Uani 1 1 d . . .
H25A H 1.4691 0.5808 1.2644 0.032 Uiso 1 1 calc R . .
C26 C 1.6427(6) 0.6169(3) 1.2579(4) 0.0314(16) Uani 1 1 d . . .
H26A H 1.6926 0.5862 1.2586 0.038 Uiso 1 1 calc R . .
C27 C 1.7033(6) 0.6637(3) 1.2543(4) 0.0315(16) Uani 1 1 d . . .
H27A H 1.7944 0.6655 1.2532 0.038 Uiso 1 1 calc R . .
C28 C 1.6305(6) 0.7085(3) 1.2522(4) 0.0284(15) Uani 1 1 d . . .
H28A H 1.6717 0.7411 1.2502 0.034 Uiso 1 1 calc R . .
C29 C 1.4967(5) 0.7055(2) 1.2530(4) 0.0213(13) Uani 1 1 d . . .
H29A H 1.4474 0.7363 1.2501 0.026 Uiso 1 1 calc R . .
C30 C 1.3048(5) 0.7412(2) 1.4935(4) 0.0192(13) Uani 1 1 d . . .
C31 C 1.3275(6) 0.7686(2) 1.5653(4) 0.0275(15) Uani 1 1 d . . .
H31A H 1.2777 0.7615 1.6118 0.033 Uiso 1 1 calc R . .
C32 C 1.4230(6) 0.8063(3) 1.5694(4) 0.0327(16) Uani 1 1 d . . .
H32A H 1.4362 0.8255 1.6181 0.039 Uiso 1 1 calc R . .
C33 C 1.4978(6) 0.8159(2) 1.5032(4) 0.0301(15) Uani 1 1 d . . .
H33A H 1.5645 0.8409 1.5065 0.036 Uiso 1 1 calc R . .
C34 C 1.4755(5) 0.7890(2) 1.4319(4) 0.0257(14) Uani 1 1 d . . .
H34A H 1.5253 0.7963 1.3856 0.031 Uiso 1 1 calc R . .
C35 C 1.3803(5) 0.7513(2) 1.4274(4) 0.0236(14) Uani 1 1 d . . .
H35A H 1.3674 0.7324 1.3783 0.028 Uiso 1 1 calc R . .
C36 C 1.0381(5) 0.7426(2) 1.4611(3) 0.0201(13) Uani 1 1 d . . .
C37 C 1.0599(6) 0.7955(2) 1.4571(4) 0.0304(16) Uani 1 1 d . . .
H37A H 1.1446 0.8085 1.4646 0.036 Uiso 1 1 calc R . .
C38 C 0.9594(6) 0.8291(2) 1.4422(4) 0.0305(15) Uani 1 1 d . . .
H38A H 0.9759 0.8651 1.4400 0.037 Uiso 1 1 calc R . .
C39 C 0.8368(6) 0.8117(3) 1.4305(4) 0.0320(16) Uani 1 1 d . . .
H39A H 0.7685 0.8352 1.4200 0.038 Uiso 1 1 calc R . .
C40 C 0.8130(6) 0.7593(3) 1.4341(4) 0.0312(16) Uani 1 1 d . . .
H40A H 0.7278 0.7468 1.4263 0.037 Uiso 1 1 calc R . .
C41 C 0.9124(5) 0.7251(2) 1.4490(4) 0.0261(14) Uani 1 1 d . . .
H41A H 0.8950 0.6892 1.4511 0.031 Uiso 1 1 calc R . .
C42 C 1.1428(5) 0.6777(2) 1.5878(4) 0.0208(13) Uani 1 1 d . . .
C43 C 1.2463(5) 0.6596(2) 1.6340(4) 0.0237(14) Uani 1 1 d . . .
H43A H 1.3299 0.6603 1.6119 0.028 Uiso 1 1 calc R . .
C44 C 1.2302(6) 0.6407(3) 1.7117(4) 0.0311(15) Uani 1 1 d . . .
H44A H 1.3027 0.6293 1.7430 0.037 Uiso 1 1 calc R . .
C45 C 1.1079(6) 0.6381(2) 1.7441(4) 0.0319(16) Uani 1 1 d . . .
H45A H 1.0955 0.6235 1.7964 0.038 Uiso 1 1 calc R . .
C46 C 1.0052(6) 0.6571(2) 1.6991(4) 0.0323(16) Uani 1 1 d . . .
H46A H 0.9218 0.6568 1.7216 0.039 Uiso 1 1 calc R . .
C47 C 1.0216(5) 0.6765(2) 1.6218(4) 0.0243(14) Uani 1 1 d . . .
H47A H 0.9495 0.6892 1.5916 0.029 Uiso 1 1 calc R . .
C48 C 1.4315(11) 0.4923(5) 0.8848(6) 0.119(6) Uani 1 1 d . . .
H48A H 1.4851 0.5170 0.9164 0.143 Uiso 1 1 calc R . .
H48B H 1.4852 0.4752 0.8437 0.143 Uiso 1 1 calc R . .
C49 C 0.7756(10) 0.5496(4) 0.8139(6) 0.075(3) Uani 1 1 d . . .
H49A H 0.8261 0.5449 0.7641 0.090 Uiso 1 1 calc R . .
H49B H 0.7562 0.5151 0.8359 0.090 Uiso 1 1 calc R . .

loop_
_atom_site_aniso_label
_atom_site_aniso_U_11
_atom_site_aniso_U_22
_atom_site_aniso_U_33
_atom_site_aniso_U_23
_atom_site_aniso_U_13
_atom_site_aniso_U_12
Ru1 0.0154(2) 0.0149(2) 0.0209(3) 0.0010(2) 0.00101(17) -0.00018(19)
Cl1 0.0174(7) 0.0220(8) 0.0287(8) -0.0001(7) -0.0017(6) 0.0001(6)
Cl2 0.0231(7) 0.0158(7) 0.0260(8) -0.0020(6) 0.0022(6) 0.0008(6)
Cl3 0.113(2) 0.093(2) 0.0658(18) 0.0092(16) 0.0001(15) 0.0303(17)
Cl4 0.0840(16) 0.0840(18) 0.0476(14) -0.0022(12) -0.0051(11) 0.0200(13)
Cl5 0.0990(19) 0.0875(19) 0.0599(16) -0.0134(14) 0.0026(13) -0.0458(15)
Cl6 0.121(2) 0.099(2) 0.093(2) -0.0259(18) -0.0438(18) 0.0577(19)
P1 0.0186(7) 0.0175(8) 0.0210(9) 0.0021(7) 0.0004(6) 0.0010(6)
P2 0.0171(7) 0.0165(8) 0.0222(9) -0.0006(7) 0.0017(6) -0.0018(6)
N1 0.023(3) 0.012(3) 0.019(3) 0.000(2) 0.0015(19) 0.002(2)
N2 0.024(3) 0.014(3) 0.020(3) 0.002(2) 0.003(2) 0.000(2)
C1 0.018(3) 0.014(3) 0.027(3) 0.002(3) 0.002(2) -0.004(2)
C2 0.019(3) 0.020(3) 0.029(4) -0.006(3) 0.002(2) -0.002(2)
C3 0.020(3) 0.027(4) 0.021(3) -0.003(3) -0.003(2) 0.005(3)
C4 0.023(3) 0.023(3) 0.020(3) -0.002(3) -0.004(2) 0.002(3)
C5 0.027(3) 0.016(3) 0.026(4) 0.004(3) -0.001(3) 0.000(2)
C6 0.026(3) 0.017(3) 0.024(3) -0.007(3) 0.000(2) 0.002(3)
C7 0.034(4) 0.015(3) 0.026(4) 0.001(3) 0.002(3) -0.007(3)
C8 0.025(3) 0.019(3) 0.025(4) -0.001(3) 0.002(3) -0.006(3)
C9 0.019(3) 0.017(3) 0.029(4) -0.004(3) 0.003(2) 0.000(2)
C10 0.020(3) 0.018(3) 0.020(3) 0.003(3) 0.000(2) 0.004(2)
C11 0.022(3) 0.013(3) 0.021(3) -0.002(3) 0.001(2) 0.001(2)
C12 0.028(3) 0.018(3) 0.029(4) -0.001(3) 0.000(3) 0.004(3)
C13 0.031(3) 0.026(3) 0.027(4) -0.005(3) -0.002(3) 0.001(3)
C14 0.041(4) 0.029(4) 0.025(4) -0.003(3) 0.004(3) 0.004(3)
C15 0.049(4) 0.024(4) 0.025(4) -0.003(3) -0.003(3) 0.002(3)
C16 0.034(4) 0.033(4) 0.031(4) -0.003(3) -0.001(3) -0.005(3)
C17 0.031(3) 0.023(3) 0.026(4) 0.001(3) 0.001(3) 0.001(3)
C18 0.020(3) 0.018(3) 0.023(4) -0.004(3) -0.007(2) -0.004(2)
C19 0.027(3) 0.026(4) 0.025(4) 0.003(3) 0.003(3) 0.004(3)
C20 0.031(4) 0.033(4) 0.028(4) 0.000(3) 0.007(3) 0.010(3)
C21 0.033(4) 0.022(4) 0.037(4) 0.010(3) 0.000(3) 0.002(3)
C22 0.020(3) 0.034(4) 0.031(4) 0.012(3) 0.002(3) -0.002(3)
C23 0.018(3) 0.029(4) 0.023(4) 0.007(3) 0.001(2) 0.005(3)
C24 0.023(3) 0.018(3) 0.014(3) -0.002(2) 0.000(2) 0.001(2)
C25 0.032(3) 0.024(4) 0.024(4) 0.008(3) 0.004(3) 0.000(3)
C26 0.027(3) 0.036(4) 0.032(4) 0.002(3) 0.005(3) 0.011(3)
C27 0.020(3) 0.050(5) 0.025(4) 0.005(3) 0.002(3) -0.002(3)
C28 0.027(3) 0.030(4) 0.028(4) 0.007(3) 0.004(3) -0.006(3)
C29 0.023(3) 0.020(3) 0.021(3) -0.001(3) 0.002(2) 0.006(2)
C30 0.019(3) 0.015(3) 0.024(3) 0.004(3) 0.002(2) 0.005(2)
C31 0.029(3) 0.029(4) 0.025(4) -0.003(3) 0.004(3) -0.007(3)
C32 0.038(4) 0.029(4) 0.031(4) -0.008(3) -0.003(3) -0.009(3)
C33 0.024(3) 0.024(4) 0.042(4) -0.002(3) 0.000(3) -0.009(3)
C34 0.024(3) 0.023(3) 0.030(4) 0.005(3) 0.010(3) 0.004(3)
C35 0.027(3) 0.017(3) 0.027(4) -0.006(3) 0.001(3) -0.001(3)
C36 0.020(3) 0.021(3) 0.019(3) 0.001(3) 0.003(2) 0.002(2)
C37 0.023(3) 0.027(4) 0.042(4) -0.002(3) 0.006(3) 0.000(3)
C38 0.034(4) 0.020(3) 0.038(4) 0.000(3) 0.005(3) 0.010(3)
C39 0.028(4) 0.035(4) 0.033(4) -0.002(3) 0.000(3) 0.014(3)
C40 0.020(3) 0.040(4) 0.034(4) -0.006(3) -0.003(3) 0.006(3)
C41 0.025(3) 0.022(3) 0.031(4) -0.003(3) 0.004(3) 0.000(3)
C42 0.024(3) 0.014(3) 0.025(4) -0.006(3) 0.006(2) 0.001(2)
C43 0.022(3) 0.022(3) 0.027(4) -0.007(3) 0.002(3) 0.000(3)
C44 0.042(4) 0.031(4) 0.020(4) -0.003(3) -0.004(3) 0.005(3)
C45 0.053(4) 0.026(4) 0.017(4) 0.002(3) 0.005(3) -0.004(3)
C46 0.036(4) 0.024(4) 0.038(4) -0.003(3) 0.016(3) -0.003(3)
C47 0.024(3) 0.024(3) 0.025(4) -0.004(3) 0.008(3) 0.001(3)
C48 0.156(11) 0.151(11) 0.047(6) -0.054(7) -0.055(7) 0.125(9)
C49 0.104(8) 0.054(6) 0.066(7) -0.018(5) -0.029(6) 0.007(5)

loop_
_atom_type_symbol
_atom_type_description
_atom_type_scat_dispersion_real
_atom_type_scat_dispersion_imag
_atom_type_scat_source
C C 0.0033 0.0016 'International Tables Vol C Tables 4.2.6.8 and 6.1.1.4'
H H 0.0000 0.0000 'International Tables Vol C Tables 4.2.6.8 and 6.1.1.4'
N N 0.0061 0.0033 'International Tables Vol C Tables 4.2.6.8 and 6.1.1.4'
P P 0.1023 0.0942 'International Tables Vol C Tables 4.2.6.8 and 6.1.1.4'
Cl Cl 0.1484 0.1585 'International Tables Vol C Tables 4.2.6.8 and 6.1.1.4'
Ru Ru -1.2594 0.8363 'International Tables Vol C Tables 4.2.6.8 and 6.1.1.4'

loop_
_geom_angle_atom_site_label_1
_geom_angle_atom_site_label_2
_geom_angle_atom_site_label_3
_geom_angle
_geom_angle_site_symmetry_1
_geom_angle_site_symmetry_3
_geom_angle_publ_flag
N2 Ru1 N1 81.26(17) . . ?
N2 Ru1 P2 89.79(13) . . ?
N1 Ru1 P2 90.62(12) . . ?
N2 Ru1 P1 164.51(13) . . ?
N1 Ru1 P1 98.91(13) . . ?
P2 Ru1 P1 105.68(6) . . ?
N2 Ru1 Cl1 86.16(13) . . ?
N1 Ru1 Cl1 167.02(13) . . ?
P2 Ru1 Cl1 92.52(5) . . ?
P1 Ru1 Cl1 92.36(5) . . ?
N2 Ru1 Cl2 81.31(13) . . ?
N1 Ru1 Cl2 83.52(12) . . ?
P2 Ru1 Cl2 169.98(6) . . ?
P1 Ru1 Cl2 83.32(5) . . ?
Cl1 Ru1 Cl2 91.47(5) . . ?
C24 P1 C18 103.6(3) . . ?
C24 P1 C12 100.4(3) . . ?
C18 P1 C12 97.0(3) . . ?
C24 P1 Ru1 114.02(19) . . ?
C18 P1 Ru1 121.8(2) . . ?
C12 P1 Ru1 116.7(2) . . ?
C30 P2 C36 99.7(3) . . ?
C30 P2 C42 100.9(3) . . ?
C36 P2 C42 101.4(3) . . ?
C30 P2 Ru1 117.56(19) . . ?
C36 P2 Ru1 124.35(19) . . ?
C42 P2 Ru1 109.52(19) . . ?
C1 N1 C11 113.1(5) . . ?
C1 N1 Ru1 140.1(4) . . ?
C11 N1 Ru1 106.6(3) . . ?
C10 N2 C9 113.8(5) . . ?
C10 N2 Ru1 108.6(4) . . ?
C9 N2 Ru1 137.2(4) . . ?
N1 C1 C2 123.1(5) . . ?
C1 C2 C3 121.9(5) . . ?
C4 C3 C2 116.1(5) . . ?
C11 C4 C3 116.9(6) . . ?
C11 C4 C5 108.7(5) . . ?
C3 C4 C5 134.4(5) . . ?
C4 C5 C6 102.8(5) . . ?
C10 C6 C7 116.7(5) . . ?
C10 C6 C5 108.1(5) . . ?
C7 C6 C5 135.1(6) . . ?
C6 C7 C8 116.4(6) . . ?
C9 C8 C7 121.8(5) . . ?
N2 C9 C8 122.2(5) . . ?
N2 C10 C6 129.1(5) . . ?
N2 C10 C11 120.0(5) . . ?
C6 C10 C11 110.7(5) . . ?
N1 C11 C4 128.8(5) . . ?
N1 C11 C10 121.4(5) . . ?
C4 C11 C10 109.7(5) . . ?
C17 C12 C13 117.2(6) . . ?
C17 C12 P1 120.2(5) . . ?
C13 C12 P1 122.2(5) . . ?
C12 C13 C14 121.6(6) . . ?
C15 C14 C13 120.2(6) . . ?
C14 C15 C16 119.2(6) . . ?
C17 C16 C15 120.2(6) . . ?
C16 C17 C12 121.6(6) . . ?
C19 C18 C23 119.1(5) . . ?
C19 C18 P1 118.0(5) . . ?
C23 C18 P1 122.8(4) . . ?
C18 C19 C20 120.3(6) . . ?
C21 C20 C19 120.4(6) . . ?
C20 C21 C22 119.8(6) . . ?
C21 C22 C23 120.2(6) . . ?
C22 C23 C18 120.0(6) . . ?
C29 C24 C25 118.2(5) . . ?
C29 C24 P1 123.7(4) . . ?
C25 C24 P1 117.7(4) . . ?
C26 C25 C24 120.1(6) . . ?
C27 C26 C25 121.0(6) . . ?
C26 C27 C28 119.5(6) . . ?
C27 C28 C29 119.9(6) . . ?
C24 C29 C28 121.2(5) . . ?
C35 C30 C31 118.7(5) . . ?
C35 C30 P2 118.4(5) . . ?
C31 C30 P2 122.7(4) . . ?
C30 C31 C32 120.3(6) . . ?
C33 C32 C31 120.3(6) . . ?
C32 C33 C34 119.5(6) . . ?
C33 C34 C35 120.6(6) . . ?
C30 C35 C34 120.5(6) . . ?
C41 C36 C37 117.9(5) . . ?
C41 C36 P2 120.3(4) . . ?
C37 C36 P2 121.8(4) . . ?
C38 C37 C36 120.6(6) . . ?
C39 C38 C37 121.1(6) . . ?
C38 C39 C40 119.3(6) . . ?
C41 C40 C39 120.4(6) . . ?
C40 C41 C36 120.8(6) . . ?
C43 C42 C47 118.2(6) . . ?
C43 C42 P2 118.1(4) . . ?
C47 C42 P2 123.4(5) . . ?
C44 C43 C42 121.2(6) . . ?
C43 C44 C45 120.1(6) . . ?
C46 C45 C44 118.9(6) . . ?
C45 C46 C47 120.9(6) . . ?
C46 C47 C42 120.7(6) . . ?
Cl4 C48 Cl3 103.3(7) . . ?
Cl6 C49 Cl5 111.9(5) . . ?

loop_
_geom_bond_atom_site_label_1
_geom_bond_atom_site_label_2
_geom_bond_distance
_geom_bond_site_symmetry_2
_geom_bond_publ_flag
Ru1 N2 2.140(5) . ?
Ru1 N1 2.173(4) . ?
Ru1 P2 2.3394(16) . ?
Ru1 P1 2.3582(16) . ?
Ru1 Cl1 2.4061(14) . ?
Ru1 Cl2 2.4660(15) . ?
Cl3 C48 1.908(15) . ?
Cl4 C48 1.759(8) . ?
Cl5 C49 1.745(9) . ?
Cl6 C49 1.697(9) . ?
P1 C24 1.839(6) . ?
P1 C18 1.844(6) . ?
P1 C12 1.862(6) . ?
P2 C30 1.829(6) . ?
P2 C36 1.856(6) . ?
P2 C42 1.858(6) . ?
N1 C1 1.345(7) . ?
N1 C11 1.347(7) . ?
N2 C10 1.336(7) . ?
N2 C9 1.359(7) . ?
C1 C2 1.390(8) . ?
C2 C3 1.398(8) . ?
C3 C4 1.391(8) . ?
C4 C11 1.383(8) . ?
C4 C5 1.526(8) . ?
C5 C6 1.534(8) . ?
C6 C10 1.376(8) . ?
C6 C7 1.391(8) . ?
C7 C8 1.408(8) . ?
C8 C9 1.383(8) . ?
C10 C11 1.438(8) . ?
C12 C17 1.386(8) . ?
C12 C13 1.390(8) . ?
C13 C14 1.391(9) . ?
C14 C15 1.371(9) . ?
C15 C16 1.388(9) . ?
C16 C17 1.386(9) . ?
C18 C19 1.387(8) . ?
C18 C23 1.395(8) . ?
C19 C20 1.393(9) . ?
C20 C21 1.373(9) . ?
C21 C22 1.385(9) . ?
C22 C23 1.392(8) . ?
C24 C29 1.387(8) . ?
C24 C25 1.407(8) . ?
C25 C26 1.393(8) . ?
C26 C27 1.372(9) . ?
C27 C28 1.389(9) . ?
C28 C29 1.395(8) . ?
C30 C35 1.380(8) . ?
C30 C31 1.394(8) . ?
C31 C32 1.397(8) . ?
C32 C33 1.374(9) . ?
C33 C34 1.378(9) . ?
C34 C35 1.394(8) . ?
C36 C41 1.395(8) . ?
C36 C37 1.396(8) . ?
C37 C38 1.380(8) . ?
C38 C39 1.364(9) . ?
C39 C40 1.384(9) . ?
C40 C41 1.383(8) . ?
C42 C43 1.386(8) . ?
C42 C47 1.391(8) . ?
C43 C44 1.381(9) . ?
C44 C45 1.393(9) . ?
C45 C46 1.377(9) . ?
C46 C47 1.380(9) . ?
